data_2012909
loop_
_publ_author_name
'Garden, Simon J.'
'da Cunha, Fernanda R. '
'Wardell, James L.'
'Skakle, Janet M. S.'
'Low, John N.'
'Glidewell, Christopher'

_publ_section_title
;
 2,6-Diiodo-4-nitrophenol, 2,6-diiodo-4-nitrophenyl acetate and
 2,6-diiodo-4-nitroanisole: interplay of hydrogen bonds, iodo--nitro
 interactions and aromatic \p--\p-stacking interactions to give
 supramolecular structures in one, two and three dimensions
;
_journal_issue 8
_journal_name_full 'Acta Crystallographica Section C'
_journal_page_first o463
_journal_page_last o466
_journal_paper_doi 10.1107/S0108270102010776
_journal_volume 58
_journal_year 2002
_chemical_formula_moiety 'C7 H5 I2 N O3'
_chemical_formula_sum 'C7 H5 I2 N O3'
_chemical_formula_weight 404.92
_chemical_name_systematic
;
2,6-Diiodo-4-nitroanisole
;
_space_group_IT_number 15
_symmetry_cell_setting monoclinic
_symmetry_space_group_name_Hall '-C 2yc'
_symmetry_space_group_name_H-M 'C 1 2/c 1'
_atom_sites_solution_hydrogens geom
_atom_sites_solution_primary direct
_atom_sites_solution_secondary difmap
_cell_angle_alpha 90
_cell_angle_beta 99.2039(15)
_cell_angle_gamma 90
_cell_formula_units_Z 8
_cell_length_a 15.2372(3)
_cell_length_b 16.2672(4)
_cell_length_c 8.3262(2)
_cell_measurement_reflns_used 2312
_cell_measurement_temperature 120(2)
_cell_measurement_theta_max 27.49
_cell_measurement_theta_min 2.91
_cell_volume 2037.22(8)
_computing_cell_refinement 'DENZO-SMN (Otwinowski & Minor, 1997)'
_computing_data_collection 'KappaCCD Server Software (Nonius, 1997)'
_computing_data_reduction DENZO-SMN
_computing_molecular_graphics 'PLATON (Spek, 2002)'
_computing_publication_material 'SHELXL97 and PRPKAPPA (Ferguson, 1999)'
_computing_structure_refinement 'SHELXL97 (Sheldrick, 1997)'
_computing_structure_solution 'SHELXS97 (Sheldrick, 1997)'
_diffrn_ambient_temperature 120(2)
_diffrn_measured_fraction_theta_full 0.987
_diffrn_measured_fraction_theta_max 0.987
_diffrn_measurement_device_type 'Nonius KappaCCD'
_diffrn_measurement_method '\f scans, and \w scans with \k offsets'
_diffrn_radiation_monochromator graphite
_diffrn_radiation_source 'fine-focus sealed X-ray tube'
_diffrn_radiation_type 'Mo K\a'
_diffrn_radiation_wavelength 0.71073
_diffrn_reflns_av_R_equivalents 0.056
_diffrn_reflns_av_sigmaI/netI 0.050
_diffrn_reflns_limit_h_max 19
_diffrn_reflns_limit_h_min -19
_diffrn_reflns_limit_k_max 18
_diffrn_reflns_limit_k_min -21
_diffrn_reflns_limit_l_max 10
_diffrn_reflns_limit_l_min -10
_diffrn_reflns_number 7397
_diffrn_reflns_theta_full 27.49
_diffrn_reflns_theta_max 27.49
_diffrn_reflns_theta_min 2.91
_diffrn_standards_decay_% negligible
_exptl_absorpt_coefficient_mu 6.150
_exptl_absorpt_correction_T_max 0.829
_exptl_absorpt_correction_T_min 0.530
_exptl_absorpt_correction_type multi-scan
_exptl_absorpt_process_details '(DENZO-SMN; Otwinowski & Minor, 1997)'
_exptl_crystal_colour yellow
_exptl_crystal_density_diffrn 2.640
_exptl_crystal_density_meas ?
_exptl_crystal_density_method 'not measured'
_exptl_crystal_description block
_exptl_crystal_F_000 1472
_exptl_crystal_size_max 0.10
_exptl_crystal_size_mid 0.05
_exptl_crystal_size_min 0.03
_refine_diff_density_max 1.42
_refine_diff_density_min -1.65
_refine_ls_extinction_method none
_refine_ls_goodness_of_fit_ref 1.065
_refine_ls_hydrogen_treatment constr
_refine_ls_matrix_type full
_refine_ls_number_parameters 119
_refine_ls_number_reflns 2312
_refine_ls_number_restraints 0
_refine_ls_restrained_S_all 1.065
_refine_ls_R_factor_all 0.038
_refine_ls_R_factor_gt 0.033
_refine_ls_shift/su_max <0.001
_refine_ls_shift/su_mean 0.000
_refine_ls_structure_factor_coef Fsqd
_refine_ls_weighting_details 'w = 1/[\s^2^(Fo^2^)+(0.0371P)^2^] where P=(Fo^2^+2Fc^2^)/3'
_refine_ls_weighting_scheme calc
_refine_ls_wR_factor_gt 0.074
_refine_ls_wR_factor_ref 0.077
_reflns_number_gt 2068
_reflns_number_total 2312
_reflns_threshold_expression I>2\s(I)
_cod_data_source_file tr1033.cif
_cod_data_source_block III
_cod_depositor_comments
;
The following automatic conversions were performed:

'_exptl_crystal_density_meas' value 'not measured' was changed to '?'
- the value is perceived as not measured.

Automatic conversion script
Id: cif_fix_values 3008 2015-01-20 13:52:24Z robertas 
;
_cod_original_sg_symbol_H-M 'C 2/c'
_cod_database_code 2012909
_cod_database_fobs_code 2012909

loop_
_symmetry_equiv_pos_as_xyz
'x, y, z'
'-x, y, -z+1/2'
'-x, -y, -z'
'x, -y, z+1/2'
'x+1/2, y+1/2, z'
'-x+1/2, y+1/2, -z+1/2'
'-x+1/2, -y+1/2, -z'
'x+1/2, -y+1/2, z+1/2'

loop_
_atom_site_label
_atom_site_fract_x
_atom_site_fract_y
_atom_site_fract_z
_atom_site_U_iso_or_equiv
_atom_site_adp_type
_atom_site_calc_flag
_atom_site_refinement_flags
_atom_site_occupancy
_atom_site_disorder_assembly
_atom_site_disorder_group
_atom_site_type_symbol
C1 0.2503(3) 0.0792(3) 0.2707(5) 0.0190(8) Uani d . 1 . . C
O1 0.30537(18) 0.02160(17) 0.2193(3) 0.0222(6) Uani d . 1 . . O
C11 0.3802(3) -0.0013(3) 0.3404(6) 0.0297(10) Uani d . 1 . . C
C2 0.2648(3) 0.1619(3) 0.2520(5) 0.0198(8) Uani d . 1 . . C
I2 0.371418(17) 0.199410(16) 0.13802(3) 0.02086(11) Uani d . 1 . . I
C3 0.2082(3) 0.2206(3) 0.2988(4) 0.0193(8) Uani d . 1 . . C
C4 0.1356(3) 0.1926(3) 0.3624(5) 0.0209(10) Uani d . 1 . . C
N4 0.0728(2) 0.2537(2) 0.4084(4) 0.0238(8) Uani d . 1 . . N
O41 0.0919(2) 0.32653(19) 0.4042(4) 0.0314(7) Uani d . 1 . . O
O42 0.0042(2) 0.2282(2) 0.4497(4) 0.0314(7) Uani d . 1 . . O
C5 0.1168(3) 0.1110(3) 0.3794(4) 0.0211(9) Uani d . 1 . . C
C6 0.1750(3) 0.0535(3) 0.3330(5) 0.0204(8) Uani d . 1 . . C
I6 0.146602(18) -0.071663(18) 0.34506(3) 0.02502(12) Uani d . 1 . . I
H11A 0.4198 0.0461 0.3647 0.045 Uiso calc R 1 . . H
H11B 0.4127 -0.0465 0.2987 0.045 Uiso calc R 1 . . H
H11C 0.3588 -0.0190 0.4398 0.045 Uiso calc R 1 . . H
H3 0.2190 0.2776 0.2876 0.023 Uiso calc R 1 . . H
H5 0.0653 0.0943 0.4218 0.025 Uiso calc R 1 . . H

loop_
_atom_site_aniso_label
_atom_site_aniso_U_11
_atom_site_aniso_U_22
_atom_site_aniso_U_33
_atom_site_aniso_U_12
_atom_site_aniso_U_13
_atom_site_aniso_U_23
C1 0.017(2) 0.025(2) 0.0138(18) 0.0011(15) -0.0008(16) 0.0007(15)
O1 0.0237(15) 0.0216(15) 0.0219(14) 0.0020(12) 0.0054(12) -0.0007(11)
C11 0.026(2) 0.031(2) 0.032(2) 0.0080(18) 0.0048(18) 0.0054(18)
C2 0.0177(19) 0.026(2) 0.0160(18) 0.0006(16) 0.0027(16) 0.0007(16)
I2 0.01738(17) 0.02245(18) 0.02354(18) -0.00091(10) 0.00564(12) 0.00054(9)
C3 0.020(2) 0.023(2) 0.0139(18) -0.0010(17) 0.0014(16) 0.0000(16)
C4 0.017(2) 0.029(3) 0.017(2) 0.0062(16) 0.0027(18) -0.0036(15)
N4 0.0214(19) 0.030(2) 0.0198(18) 0.0017(15) 0.0018(15) -0.0036(15)
O41 0.0319(18) 0.0261(18) 0.0371(19) 0.0035(14) 0.0080(15) -0.0030(14)
O42 0.0215(16) 0.042(2) 0.0325(17) -0.0003(14) 0.0092(14) -0.0066(15)
C5 0.016(2) 0.033(2) 0.0149(18) -0.0009(17) 0.0029(16) -0.0002(16)
C6 0.020(2) 0.024(2) 0.0161(19) -0.0026(17) 0.0008(16) 0.0010(15)
I6 0.02599(19) 0.0248(2) 0.02382(18) -0.00485(11) 0.00265(13) 0.00228(10)

loop_
_atom_type_symbol
_atom_type_description
_atom_type_scat_dispersion_real
_atom_type_scat_dispersion_imag
_atom_type_scat_source
C C 0.0033 0.0016 'International Tables Vol C Tables 4.2.6.8 and 6.1.1.4'
H H 0.0000 0.0000 'International Tables Vol C Tables 4.2.6.8 and 6.1.1.4'
I I -0.4742 1.8119 'International Tables Vol C Tables 4.2.6.8 and 6.1.1.4'
N N 0.0061 0.0033 'International Tables Vol C Tables 4.2.6.8 and 6.1.1.4'
O O 0.0106 0.0060 'International Tables Vol C Tables 4.2.6.8 and 6.1.1.4'

loop_
_geom_angle_atom_site_label_1
_geom_angle_atom_site_label_2
_geom_angle_atom_site_label_3
_geom_angle
_geom_angle_publ_flag
O1 C1 C2 120.9(4) no
O1 C1 C6 119.4(4) no
C2 C1 C6 119.5(4) no
C1 O1 C11 114.4(3) no
O1 C11 H11A 109.5 no
O1 C11 H11B 109.5 no
H11A C11 H11B 109.5 no
O1 C11 H11C 109.5 no
H11A C11 H11C 109.5 no
H11B C11 H11C 109.5 no
C1 C2 C3 121.5(4) no
C1 C2 I2 119.1(3) no
C3 C2 I2 119.3(3) no
C4 C3 C2 117.1(4) no
C4 C3 H3 121.4 no
C2 C3 H3 121.4 no
C5 C4 C3 123.6(4) no
C5 C4 N4 118.1(4) no
C3 C4 N4 118.2(4) no
O41 N4 O42 123.7(4) no
O41 N4 C4 118.6(3) no
O42 N4 C4 117.7(4) no
C4 C5 C6 118.1(4) no
C4 C5 H5 120.9 no
C6 C5 H5 120.9 no
C5 C6 C1 120.1(4) no
C5 C6 I6 119.9(3) no
C1 C6 I6 119.9(3) no

loop_
_geom_bond_atom_site_label_1
_geom_bond_atom_site_label_2
_geom_bond_site_symmetry_2
_geom_bond_distance
_geom_bond_publ_flag
C1 O1 . 1.372(5) no
C1 C2 . 1.376(6) no
C1 C6 . 1.396(6) no
O1 C11 . 1.444(5) no
C11 H11A . 0.9800 no
C11 H11B . 0.9800 no
C11 H11C . 0.9800 no
C2 C3 . 1.384(6) no
C2 I2 . 2.099(4) no
C3 C4 . 1.378(6) no
C3 H3 . 0.9500 no
C4 C5 . 1.371(6) no
C4 N4 . 1.472(5) no
N4 O41 . 1.222(5) no
N4 O42 . 1.223(5) no
C5 C6 . 1.385(6) no
C5 H5 . 0.9500 no
C6 I6 . 2.087(4) no

loop_
_geom_torsion_atom_site_label_1
_geom_torsion_atom_site_label_2
_geom_torsion_atom_site_label_3
_geom_torsion_atom_site_label_4
_geom_torsion
_geom_torsion_publ_flag
C3 C4 N4 O41 -7.4(5) y
C3 C4 N4 O42 173.0(4) y
C5 C4 N4 O41 175.1(4) no
C5 C4 N4 O42 -4.5(5) no
C2 C1 O1 C11 89.7(5) y
C6 C1 O1 C11 -94.7(5) y

loop_
_cod_related_entry_id
_cod_related_entry_database
_cod_related_entry_code
1 ChemSpider 3305686
